data_2312795
loop_
_publ_author_name
'Mandal, Koushik'
'Chopra, Deepak'

_publ_section_title
;
 Quantitative crystal structure analysis in trifluoromethyl- and
 cyano-substituted N-phenylbenzamides.
;
_journal_issue 2
_journal_name_full 'Acta crystallographica Section B, Structural science, crystal engineering and materials'
_journal_page_first 266
_journal_page_last 282
_journal_paper_doi 10.1107/S205252062500099X
_journal_volume 81
_journal_year 2025
_chemical_formula_moiety 'C15 H9 F3 N2 O'
_chemical_formula_sum 'C15 H9 F3 N2 O'
_chemical_formula_weight 290.24
_chemical_name_systematic 4CN4T.F1
_space_group_crystal_system triclinic
_space_group_IT_number 2
_space_group_name_Hall '-P 1'
_space_group_name_H-M_alt 'P -1'
_atom_sites_solution_hydrogens mixed
_atom_sites_solution_primary intrinsic
_audit_creation_date 2024-12-23
_audit_creation_method
;
Olex2 1.3
(compiled 2020.11.12 svn.r5f609507 for OlexSys, GUI svn.r6408)
;
_cell_angle_alpha 91.435(3)
_cell_angle_beta 90.336(3)
_cell_angle_gamma 94.786(3)
_cell_formula_units_Z 4
_cell_length_a 9.5134(9)
_cell_length_b 11.4082(10)
_cell_length_c 12.2991(11)
_cell_measurement_reflns_used 1235
_cell_measurement_temperature 100
_cell_measurement_theta_max 20.844
_cell_measurement_theta_min 2.402
_cell_volume 1329.7(2)
_computing_cell_refinement 'SAINT V8.40B (?, 2016)'
_computing_data_reduction 'SAINT V8.40B (?, 2016)'
_computing_molecular_graphics 'Olex2 1.3 (Dolomanov et al., 2009)'
_computing_publication_material 'Olex2 1.3 (Dolomanov et al., 2009)'
_computing_structure_refinement 'SHELXL 2018/3 (Sheldrick, 2015)'
_computing_structure_solution 'SHELXT 2018/2 (Sheldrick, 2018)'
_diffrn_ambient_temperature 100
_diffrn_measured_fraction_theta_full 0.996
_diffrn_measured_fraction_theta_max 0.989
_diffrn_measurement_device_type 'Bruker D8 Quest'
_diffrn_radiation_type MoK\a
_diffrn_radiation_wavelength 0.71073
_diffrn_reflns_av_R_equivalents 0.1201
_diffrn_reflns_av_unetI/netI 0.0770
_diffrn_reflns_Laue_measured_fraction_full 0.996
_diffrn_reflns_Laue_measured_fraction_max 0.989
_diffrn_reflns_limit_h_max 13
_diffrn_reflns_limit_h_min -13
_diffrn_reflns_limit_k_max 16
_diffrn_reflns_limit_k_min -16
_diffrn_reflns_limit_l_max 17
_diffrn_reflns_limit_l_min -17
_diffrn_reflns_number 54512
_diffrn_reflns_point_group_measured_fraction_full 0.996
_diffrn_reflns_point_group_measured_fraction_max 0.989
_diffrn_reflns_theta_full 25.242
_diffrn_reflns_theta_max 30.208
_diffrn_reflns_theta_min 2.148
_diffrn_source_current 1.4
_diffrn_source_power 0.07
_diffrn_source_voltage 50.0
_exptl_absorpt_coefficient_mu 0.122
_exptl_absorpt_correction_T_max 0.7460
_exptl_absorpt_correction_T_min 0.5994
_exptl_absorpt_correction_type multi-scan
_exptl_absorpt_process_details
;
SADABS-2016/2 (Bruker,2016/2) was used for absorption correction.
wR2(int) was 0.1629 before and 0.0955 after correction.
The Ratio of minimum to maximum transmission is 0.8035.
The \l/2 correction factor is 0.00150.
;
_exptl_crystal_colour 'clear light colourless'
_exptl_crystal_colour_lustre clear
_exptl_crystal_colour_modifier light
_exptl_crystal_colour_primary colourless
_exptl_crystal_density_diffrn 1.450
_exptl_crystal_description needle
_exptl_crystal_F_000 592
_exptl_crystal_preparation 'Slow evaporation'
_exptl_crystal_recrystallization_method 'Slow evaporation from ACN'
_exptl_crystal_size_max 0.554
_exptl_crystal_size_mid 0.153
_exptl_crystal_size_min 0.093
_refine_diff_density_max 0.522
_refine_diff_density_min -0.454
_refine_diff_density_rms 0.080
_refine_ls_extinction_method none
_refine_ls_goodness_of_fit_ref 1.091
_refine_ls_hydrogen_treatment mixed
_refine_ls_matrix_type full
_refine_ls_number_parameters 387
_refine_ls_number_reflns 7812
_refine_ls_number_restraints 0
_refine_ls_restrained_S_all 1.091
_refine_ls_R_factor_all 0.1202
_refine_ls_R_factor_gt 0.0942
_refine_ls_shift/su_max 0.000
_refine_ls_shift/su_mean 0.000
_refine_ls_structure_factor_coef Fsqd
_refine_ls_weighting_details 'w=1/[\s^2^(Fo^2^)+(0.0969P)^2^+1.5231P] where P=(Fo^2^+2Fc^2^)/3'
_refine_ls_weighting_scheme calc
_refine_ls_wR_factor_gt 0.2200
_refine_ls_wR_factor_ref 0.2375
_reflns_Friedel_coverage 0.000
_reflns_number_gt 5891
_reflns_number_total 7812
_reflns_threshold_expression 'I > 2\s(I)'
_publcif_datablock.id {a727f01b-8ab1-4f3b-8894-ade685327262}

_cod_data_source_file aw5098sup1.cif
_cod_data_source_block 4CN4T.F1
_cod_depositor_comments 'Adding full bibliography for 2312792--2312801.cif.'
_cod_database_code 2312795
_cod_database_fobs_code 2312795
_shelx_shelxl_version_number 2018/3
_shelx_space_group_comment
;
The symmetry employed for this shelxl refinement is uniquely defined
by the following loop, which should always be used as a source of
symmetry information in preference to the above space-group names.
They are only intended as comments.
;
_shelx_estimated_absorpt_t_max 0.989
_shelx_estimated_absorpt_t_min 0.936
_olex2_refinement_description
;
1. Fixed Uiso
 At 1.2 times of:
  All C(H) groups
2.a Aromatic/amide H refined with riding coordinates:
 C19(H19), C4(H4), C6(H6), C14(H14), C25(H25), C3(H3), C29(H29), C21(H21),
 C22(H22), C18(H18), C13(H13), C10(H10), C7(H7), C28(H28), C26(H26), C11(H11)
;
_olex2_submission_special_instructions 'No special instructions were received'

loop_
_space_group_symop_operation_xyz
'x, y, z'
'-x, -y, -z'

loop_
_atom_site_label
_atom_site_type_symbol
_atom_site_fract_x
_atom_site_fract_y
_atom_site_fract_z
_atom_site_U_iso_or_equiv
_atom_site_adp_type
_atom_site_occupancy
_atom_site_site_symmetry_order
_atom_site_calc_flag
_atom_site_refinement_flags_posn
_atom_site_refinement_flags_adp
_atom_site_refinement_flags_occupancy
_atom_site_disorder_assembly
_atom_site_disorder_group
F3 F 0.3748(2) 0.48851(17) 1.24299(15) 0.0425(5) Uani 1 1 d . . . . .
O2 O 1.18011(18) 0.21563(19) 0.68513(16) 0.0295(4) Uani 1 1 d . . . . .
O1 O 0.68181(18) 0.22187(18) 0.80305(16) 0.0287(4) Uani 1 1 d . . . . .
F2 F 0.2334(2) 0.33437(17) 1.24122(16) 0.0457(5) Uani 1 1 d . . . . .
F4 F 0.8762(2) 0.48431(18) 0.25803(16) 0.0467(5) Uani 1 1 d . . . . .
F5 F 0.7340(2) 0.33161(18) 0.24938(17) 0.0505(6) Uani 1 1 d . . . . .
F1 F 0.1787(2) 0.4852(2) 1.15593(17) 0.0609(7) Uani 1 1 d . . . . .
F6 F 0.6802(3) 0.4824(3) 0.34191(18) 0.0731(9) Uani 1 1 d . . . . .
N3 N 0.9810(2) 0.23219(19) 0.78530(17) 0.0207(4) Uani 1 1 d . . . . .
N1 N 0.4795(2) 0.2315(2) 0.70398(18) 0.0225(4) Uani 1 1 d . . . . .
N4 N 1.1381(3) 0.0503(2) 1.2879(2) 0.0373(6) Uani 1 1 d . . . . .
C20 C 1.0244(2) 0.1946(2) 0.8875(2) 0.0198(5) Uani 1 1 d . . . . .
C19 C 0.9392(2) 0.2209(2) 0.9750(2) 0.0233(5) Uani 1 1 d . . . . .
H19 H 0.859951 0.264765 0.963802 0.028 Uiso 1 1 calc R U . . .
C4 C 0.4374(3) 0.2238(2) 0.5130(2) 0.0238(5) Uani 1 1 d . . . . .
H4 H 0.360048 0.269682 0.526143 0.029 Uiso 1 1 calc R U . . .
C5 C 0.5224(2) 0.1945(2) 0.5997(2) 0.0213(5) Uani 1 1 d . . . . .
C24 C 0.9817(2) 0.2855(2) 0.5973(2) 0.0212(5) Uani 1 1 d . . . . .
N2 N 0.6242(3) 0.0490(2) 0.1910(2) 0.0415(7) Uani 1 1 d . . . . .
C23 C 1.0574(2) 0.2406(2) 0.6926(2) 0.0217(5) Uani 1 1 d . . . . .
C6 C 0.6365(2) 0.1278(2) 0.5813(2) 0.0239(5) Uani 1 1 d . . . . .
H6 H 0.694433 0.107918 0.640115 0.029 Uiso 1 1 calc R U . . .
C8 C 0.5582(2) 0.2437(2) 0.7968(2) 0.0219(5) Uani 1 1 d . . . . .
C14 C 0.5205(2) 0.2526(2) 0.9965(2) 0.0243(5) Uani 1 1 d . . . . .
H14 H 0.590645 0.198582 1.003328 0.029 Uiso 1 1 calc R U . . .
C25 C 0.8795(3) 0.3653(2) 0.6096(2) 0.0225(5) Uani 1 1 d . . . . .
H25 H 0.852613 0.389668 0.680369 0.027 Uiso 1 1 calc R U . . .
C3 C 0.4655(3) 0.1862(2) 0.4081(2) 0.0246(5) Uani 1 1 d . . . . .
H3 H 0.407562 0.205791 0.349221 0.030 Uiso 1 1 calc R U . . .
C29 C 1.0203(2) 0.2494(2) 0.4933(2) 0.0245(5) Uani 1 1 d . . . . .
H29 H 1.090425 0.195302 0.484652 0.029 Uiso 1 1 calc R U . . .
C21 C 1.1414(2) 0.1304(2) 0.9035(2) 0.0222(5) Uani 1 1 d . . . . .
H21 H 1.199585 0.112206 0.843944 0.027 Uiso 1 1 calc R U . . .
C22 C 1.1720(3) 0.0938(2) 1.0067(2) 0.0236(5) Uani 1 1 d . . . . .
H22 H 1.252052 0.050896 1.017992 0.028 Uiso 1 1 calc R U . . .
C18 C 0.9692(3) 0.1834(2) 1.0782(2) 0.0246(5) Uani 1 1 d . . . . .
H18 H 0.910879 0.201185 1.137853 0.029 Uiso 1 1 calc R U . . .
C17 C 1.0867(3) 0.1191(2) 1.0938(2) 0.0229(5) Uani 1 1 d . . . . .
C13 C 0.4561(3) 0.2951(2) 1.0882(2) 0.0254(5) Uani 1 1 d . . . . .
H13 H 0.481140 0.269356 1.157977 0.030 Uiso 1 1 calc R U . . .
C9 C 0.4824(2) 0.2892(2) 0.8941(2) 0.0213(5) Uani 1 1 d . . . . .
C2 C 0.5801(3) 0.1191(2) 0.3895(2) 0.0234(5) Uani 1 1 d . . . . .
C10 C 0.3811(3) 0.3694(2) 0.8846(2) 0.0234(5) Uani 1 1 d . . . . .
H10 H 0.355428 0.394589 0.814744 0.028 Uiso 1 1 calc R U . . .
C7 C 0.6646(3) 0.0907(2) 0.4753(2) 0.0247(5) Uani 1 1 d . . . . .
H7 H 0.742448 0.045494 0.461920 0.030 Uiso 1 1 calc R U . . .
C27 C 0.8555(3) 0.3723(2) 0.4161(2) 0.0242(5) Uani 1 1 d . . . . .
C28 C 0.9565(3) 0.2923(2) 0.4027(2) 0.0252(5) Uani 1 1 d . . . . .
H28 H 0.981721 0.267115 0.331763 0.030 Uiso 1 1 calc R U . . .
C12 C 0.3545(3) 0.3754(2) 1.0785(2) 0.0233(5) Uani 1 1 d . . . . .
C16 C 1.1157(3) 0.0799(2) 1.2016(2) 0.0270(5) Uani 1 1 d . . . . .
C26 C 0.8170(3) 0.4091(2) 0.5190(2) 0.0249(5) Uani 1 1 d . . . . .
H26 H 0.747994 0.464228 0.527374 0.030 Uiso 1 1 calc R U . . .
C11 C 0.3169(3) 0.4130(2) 0.9768(2) 0.0254(5) Uani 1 1 d . . . . .
H11 H 0.247950 0.468017 0.970147 0.030 Uiso 1 1 calc R U . . .
C1 C 0.6058(3) 0.0786(2) 0.2793(2) 0.0291(6) Uani 1 1 d . . . . .
C15 C 0.2857(3) 0.4210(3) 1.1782(2) 0.0288(6) Uani 1 1 d . . . . .
C30 C 0.7872(3) 0.4185(3) 0.3179(2) 0.0304(6) Uani 1 1 d . . . . .
H1 H 0.391(4) 0.236(3) 0.710(3) 0.027(8) Uiso 1 1 d . . . . .
H3A H 0.882(4) 0.247(3) 0.779(3) 0.040(10) Uiso 1 1 d . . . . .

loop_
_atom_site_aniso_label
_atom_site_aniso_U_11
_atom_site_aniso_U_22
_atom_site_aniso_U_33
_atom_site_aniso_U_23
_atom_site_aniso_U_13
_atom_site_aniso_U_12
F3 0.0363(10) 0.0506(11) 0.0368(10) -0.0107(8) 0.0039(8) -0.0145(8)
O2 0.0074(8) 0.0516(12) 0.0302(10) 0.0048(9) 0.0012(7) 0.0057(7)
O1 0.0087(8) 0.0469(12) 0.0311(10) 0.0030(8) -0.0013(7) 0.0056(7)
F2 0.0468(12) 0.0412(10) 0.0463(11) -0.0066(8) 0.0236(9) -0.0128(8)
F4 0.0405(11) 0.0579(12) 0.0389(11) 0.0212(9) -0.0088(8) -0.0178(9)
F5 0.0503(12) 0.0478(11) 0.0503(12) 0.0148(9) -0.0291(10) -0.0167(9)
F1 0.0562(14) 0.0931(18) 0.0397(12) -0.0152(11) -0.0020(10) 0.0487(13)
F6 0.0702(16) 0.117(2) 0.0430(13) 0.0251(13) 0.0068(11) 0.0665(16)
N3 0.0082(9) 0.0293(11) 0.0248(11) 0.0026(8) -0.0003(7) 0.0026(7)
N1 0.0079(9) 0.0317(11) 0.0283(11) 0.0014(9) 0.0003(7) 0.0038(7)
N4 0.0399(15) 0.0392(14) 0.0335(14) -0.0002(11) -0.0124(11) 0.0083(11)
C20 0.0118(10) 0.0223(11) 0.0249(12) 0.0026(9) -0.0039(8) -0.0014(8)
C19 0.0106(10) 0.0309(13) 0.0289(13) 0.0006(10) -0.0023(9) 0.0043(9)
C4 0.0119(10) 0.0275(12) 0.0327(14) 0.0036(10) 0.0037(9) 0.0043(9)
C5 0.0115(10) 0.0231(11) 0.0291(13) 0.0029(9) 0.0018(9) 0.0000(8)
C24 0.0094(10) 0.0281(12) 0.0258(12) 0.0030(9) -0.0013(8) -0.0005(8)
N2 0.0436(16) 0.0413(15) 0.0415(16) 0.0016(12) 0.0112(12) 0.0146(12)
C23 0.0086(10) 0.0286(12) 0.0278(13) -0.0003(9) -0.0002(8) 0.0015(8)
C6 0.0121(10) 0.0253(12) 0.0342(14) 0.0044(10) 0.0011(9) 0.0000(8)
C8 0.0096(10) 0.0279(12) 0.0280(13) 0.0050(10) 0.0004(8) 0.0001(8)
C14 0.0109(10) 0.0318(13) 0.0308(14) 0.0045(10) 0.0000(9) 0.0041(9)
C25 0.0164(11) 0.0264(12) 0.0249(12) 0.0001(9) 0.0028(9) 0.0028(9)
C3 0.0169(11) 0.0290(13) 0.0284(13) 0.0024(10) 0.0019(9) 0.0034(9)
C29 0.0118(10) 0.0337(13) 0.0282(13) -0.0014(10) -0.0008(9) 0.0046(9)
C21 0.0119(10) 0.0238(12) 0.0308(13) -0.0009(9) -0.0019(9) 0.0010(8)
C22 0.0129(10) 0.0239(12) 0.0338(14) 0.0005(10) -0.0063(9) 0.0002(8)
C18 0.0171(11) 0.0311(13) 0.0254(13) 0.0001(10) -0.0028(9) 0.0025(9)
C17 0.0155(11) 0.0244(12) 0.0281(13) 0.0012(9) -0.0087(9) -0.0012(9)
C13 0.0165(11) 0.0355(14) 0.0242(13) 0.0040(10) -0.0034(9) 0.0015(9)
C9 0.0099(10) 0.0271(12) 0.0269(12) 0.0031(9) 0.0009(8) 0.0004(8)
C2 0.0146(11) 0.0223(11) 0.0333(14) 0.0014(10) 0.0059(9) 0.0003(8)
C10 0.0172(11) 0.0253(12) 0.0279(13) 0.0035(10) -0.0017(9) 0.0031(9)
C7 0.0125(10) 0.0228(12) 0.0387(15) 0.0015(10) 0.0049(9) 0.0011(8)
C27 0.0133(10) 0.0296(13) 0.0292(13) 0.0072(10) -0.0024(9) -0.0028(9)
C28 0.0151(11) 0.0383(14) 0.0220(12) 0.0004(10) 0.0018(9) 0.0016(10)
C12 0.0159(11) 0.0248(12) 0.0288(13) -0.0021(10) 0.0005(9) -0.0008(9)
C16 0.0228(12) 0.0273(13) 0.0303(14) -0.0009(10) -0.0097(10) 0.0008(10)
C26 0.0175(11) 0.0233(12) 0.0343(14) 0.0031(10) 0.0005(10) 0.0037(9)
C11 0.0161(11) 0.0261(12) 0.0343(14) 0.0012(10) -0.0011(10) 0.0039(9)
C1 0.0257(13) 0.0269(13) 0.0350(15) 0.0019(11) 0.0065(11) 0.0036(10)
C15 0.0197(12) 0.0328(14) 0.0336(15) -0.0042(11) 0.0024(10) 0.0012(10)
C30 0.0226(13) 0.0357(14) 0.0329(15) 0.0091(12) -0.0028(10) 0.0008(11)

loop_
_atom_type_symbol
_atom_type_description
_atom_type_scat_dispersion_real
_atom_type_scat_dispersion_imag
_atom_type_scat_source
C C 0.0033 0.0016 'International Tables Vol C Tables 4.2.6.8 and 6.1.1.4'
H H 0.0000 0.0000 'International Tables Vol C Tables 4.2.6.8 and 6.1.1.4'
F F 0.0171 0.0103 'International Tables Vol C Tables 4.2.6.8 and 6.1.1.4'
N N 0.0061 0.0033 'International Tables Vol C Tables 4.2.6.8 and 6.1.1.4'
O O 0.0106 0.0060 'International Tables Vol C Tables 4.2.6.8 and 6.1.1.4'

loop_
_geom_angle_atom_site_label_1
_geom_angle_atom_site_label_2
_geom_angle_atom_site_label_3
_geom_angle
_geom_angle_site_symmetry_1
_geom_angle_site_symmetry_3
_geom_angle_publ_flag
C20 N3 H3A 116(2) . . ?
C23 N3 C20 127.7(2) . . ?
C23 N3 H3A 116(2) . . ?
C5 N1 H1 115(2) . . ?
C8 N1 C5 127.8(2) . . ?
C8 N1 H1 117(2) . . ?
C19 C20 N3 115.8(2) . . ?
C19 C20 C21 120.1(2) . . ?
C21 C20 N3 124.0(2) . . ?
C20 C19 H19 119.8 . . ?
C18 C19 C20 120.4(2) . . ?
C18 C19 H19 119.8 . . ?
C5 C4 H4 119.9 . . ?
C3 C4 H4 119.9 . . ?
C3 C4 C5 120.2(2) . . ?
C4 C5 N1 115.6(2) . . ?
C6 C5 N1 124.0(2) . . ?
C6 C5 C4 120.4(2) . . ?
C25 C24 C23 122.1(2) . . ?
C25 C24 C29 119.8(2) . . ?
C29 C24 C23 118.1(2) . . ?
O2 C23 N3 124.2(2) . . ?
O2 C23 C24 121.0(2) . . ?
N3 C23 C24 114.8(2) . . ?
C5 C6 H6 120.5 . . ?
C5 C6 C7 119.1(2) . . ?
C7 C6 H6 120.5 . . ?
O1 C8 N1 124.2(2) . . ?
O1 C8 C9 121.1(2) . . ?
N1 C8 C9 114.7(2) . . ?
C13 C14 H14 120.1 . . ?
C13 C14 C9 119.8(2) . . ?
C9 C14 H14 120.1 . . ?
C24 C25 H25 119.9 . . ?
C26 C25 C24 120.2(2) . . ?
C26 C25 H25 119.9 . . ?
C4 C3 H3 120.3 . . ?
C4 C3 C2 119.5(2) . . ?
C2 C3 H3 120.3 . . ?
C24 C29 H29 120.0 . . ?
C28 C29 C24 120.0(2) . . ?
C28 C29 H29 120.0 . . ?
C20 C21 H21 120.2 . . ?
C22 C21 C20 119.5(2) . . ?
C22 C21 H21 120.2 . . ?
C21 C22 H22 119.8 . . ?
C21 C22 C17 120.5(2) . . ?
C17 C22 H22 119.8 . . ?
C19 C18 H18 120.4 . . ?
C19 C18 C17 119.3(2) . . ?
C17 C18 H18 120.4 . . ?
C22 C17 C18 120.2(2) . . ?
C22 C17 C16 121.3(2) . . ?
C18 C17 C16 118.5(2) . . ?
C14 C13 H13 119.9 . . ?
C14 C13 C12 120.2(2) . . ?
C12 C13 H13 119.9 . . ?
C14 C9 C8 118.1(2) . . ?
C10 C9 C8 122.0(2) . . ?
C10 C9 C14 119.9(2) . . ?
C3 C2 C1 118.5(2) . . ?
C7 C2 C3 120.2(2) . . ?
C7 C2 C1 121.3(2) . . ?
C9 C10 H10 119.8 . . ?
C9 C10 C11 120.4(2) . . ?
C11 C10 H10 119.8 . . ?
C6 C7 H7 119.7 . . ?
C2 C7 C6 120.6(2) . . ?
C2 C7 H7 119.7 . . ?
C28 C27 C30 119.4(3) . . ?
C26 C27 C28 120.8(2) . . ?
C26 C27 C30 119.9(2) . . ?
C29 C28 C27 119.6(2) . . ?
C29 C28 H28 120.2 . . ?
C27 C28 H28 120.2 . . ?
C13 C12 C15 119.8(2) . . ?
C11 C12 C13 120.2(2) . . ?
C11 C12 C15 120.0(2) . . ?
N4 C16 C17 179.0(3) . . ?
C25 C26 C27 119.7(2) . . ?
C25 C26 H26 120.2 . . ?
C27 C26 H26 120.2 . . ?
C10 C11 H11 120.3 . . ?
C12 C11 C10 119.4(2) . . ?
C12 C11 H11 120.3 . . ?
N2 C1 C2 178.1(3) . . ?
F3 C15 C12 113.2(2) . . ?
F2 C15 F3 104.9(2) . . ?
F2 C15 C12 112.2(2) . . ?
F1 C15 F3 106.5(2) . . ?
F1 C15 F2 106.3(2) . . ?
F1 C15 C12 113.1(2) . . ?
F4 C30 F5 104.6(2) . . ?
F4 C30 F6 107.1(3) . . ?
F4 C30 C27 113.0(2) . . ?
F5 C30 C27 112.3(2) . . ?
F6 C30 F5 105.9(3) . . ?
F6 C30 C27 113.2(3) . . ?

loop_
_geom_bond_atom_site_label_1
_geom_bond_atom_site_label_2
_geom_bond_distance
_geom_bond_site_symmetry_2
_geom_bond_publ_flag
F3 C15 1.341(3) . ?
O2 C23 1.228(3) . ?
O1 C8 1.224(3) . ?
F2 C15 1.336(3) . ?
F4 C30 1.323(3) . ?
F5 C30 1.349(4) . ?
F1 C15 1.334(3) . ?
F6 C30 1.331(4) . ?
N3 C20 1.409(3) . ?
N3 C23 1.357(3) . ?
N3 H3A 0.97(4) . ?
N1 C5 1.413(3) . ?
N1 C8 1.359(3) . ?
N1 H1 0.85(3) . ?
N4 C16 1.145(4) . ?
C20 C19 1.393(4) . ?
C20 C21 1.398(3) . ?
C19 H19 0.9500 . ?
C19 C18 1.386(4) . ?
C4 H4 0.9500 . ?
C4 C5 1.399(4) . ?
C4 C3 1.384(4) . ?
C5 C6 1.393(3) . ?
C24 C23 1.496(3) . ?
C24 C25 1.392(3) . ?
C24 C29 1.395(4) . ?
N2 C1 1.147(4) . ?
C6 H6 0.9500 . ?
C6 C7 1.395(4) . ?
C8 C9 1.505(4) . ?
C14 H14 0.9500 . ?
C14 C13 1.383(4) . ?
C14 C9 1.392(4) . ?
C25 H25 0.9500 . ?
C25 C26 1.384(4) . ?
C3 H3 0.9500 . ?
C3 C2 1.400(3) . ?
C29 H29 0.9500 . ?
C29 C28 1.387(4) . ?
C21 H21 0.9500 . ?
C21 C22 1.383(4) . ?
C22 H22 0.9500 . ?
C22 C17 1.387(4) . ?
C18 H18 0.9500 . ?
C18 C17 1.403(3) . ?
C17 C16 1.443(4) . ?
C13 H13 0.9500 . ?
C13 C12 1.392(4) . ?
C9 C10 1.389(3) . ?
C2 C7 1.385(4) . ?
C2 C1 1.450(4) . ?
C10 H10 0.9500 . ?
C10 C11 1.391(4) . ?
C7 H7 0.9500 . ?
C27 C28 1.387(4) . ?
C27 C26 1.385(4) . ?
C27 C30 1.496(4) . ?
C28 H28 0.9500 . ?
C12 C11 1.386(4) . ?
C12 C15 1.496(4) . ?
C26 H26 0.9500 . ?
C11 H11 0.9500 . ?

loop_
_geom_torsion_atom_site_label_1
_geom_torsion_atom_site_label_2
_geom_torsion_atom_site_label_3
_geom_torsion_atom_site_label_4
_geom_torsion
_geom_torsion_site_symmetry_1
_geom_torsion_site_symmetry_2
_geom_torsion_site_symmetry_3
_geom_torsion_site_symmetry_4
_geom_torsion_publ_flag
O1 C8 C9 C14 -32.1(4) . . . . ?
O1 C8 C9 C10 145.3(3) . . . . ?
N3 C20 C19 C18 177.3(2) . . . . ?
N3 C20 C21 C22 -177.5(2) . . . . ?
N1 C5 C6 C7 176.5(2) . . . . ?
N1 C8 C9 C14 149.0(2) . . . . ?
N1 C8 C9 C10 -33.6(3) . . . . ?
C20 N3 C23 O2 -0.2(4) . . . . ?
C20 N3 C23 C24 -179.1(2) . . . . ?
C20 C19 C18 C17 0.2(4) . . . . ?
C20 C21 C22 C17 0.7(4) . . . . ?
C19 C20 C21 C22 -0.2(4) . . . . ?
C19 C18 C17 C22 0.3(4) . . . . ?
C19 C18 C17 C16 -179.4(2) . . . . ?
C4 C5 C6 C7 -0.1(4) . . . . ?
C4 C3 C2 C7 0.0(4) . . . . ?
C4 C3 C2 C1 178.7(2) . . . . ?
C5 N1 C8 O1 -0.9(4) . . . . ?
C5 N1 C8 C9 178.0(2) . . . . ?
C5 C4 C3 C2 -0.3(4) . . . . ?
C5 C6 C7 C2 -0.2(4) . . . . ?
C24 C25 C26 C27 0.7(4) . . . . ?
C24 C29 C28 C27 0.8(4) . . . . ?
C23 N3 C20 C19 164.9(2) . . . . ?
C23 N3 C20 C21 -17.6(4) . . . . ?
C23 C24 C25 C26 176.8(2) . . . . ?
C23 C24 C29 C28 -177.6(2) . . . . ?
C8 N1 C5 C4 -160.9(2) . . . . ?
C8 N1 C5 C6 22.3(4) . . . . ?
C8 C9 C10 C11 -177.6(2) . . . . ?
C14 C13 C12 C11 0.3(4) . . . . ?
C14 C13 C12 C15 -179.9(2) . . . . ?
C14 C9 C10 C11 -0.3(4) . . . . ?
C25 C24 C23 O2 -147.8(3) . . . . ?
C25 C24 C23 N3 31.2(3) . . . . ?
C25 C24 C29 C28 -0.4(4) . . . . ?
C3 C4 C5 N1 -176.5(2) . . . . ?
C3 C4 C5 C6 0.4(4) . . . . ?
C3 C2 C7 C6 0.3(4) . . . . ?
C29 C24 C23 O2 29.4(4) . . . . ?
C29 C24 C23 N3 -151.6(2) . . . . ?
C29 C24 C25 C26 -0.4(4) . . . . ?
C21 C20 C19 C18 -0.3(4) . . . . ?
C21 C22 C17 C18 -0.7(4) . . . . ?
C21 C22 C17 C16 179.0(2) . . . . ?
C13 C14 C9 C8 178.2(2) . . . . ?
C13 C14 C9 C10 0.8(4) . . . . ?
C13 C12 C11 C10 0.2(4) . . . . ?
C13 C12 C15 F3 66.8(3) . . . . ?
C13 C12 C15 F2 -51.7(3) . . . . ?
C13 C12 C15 F1 -172.0(3) . . . . ?
C9 C14 C13 C12 -0.8(4) . . . . ?
C9 C10 C11 C12 -0.3(4) . . . . ?
C28 C27 C26 C25 -0.3(4) . . . . ?
C28 C27 C30 F4 -66.1(3) . . . . ?
C28 C27 C30 F5 52.0(3) . . . . ?
C28 C27 C30 F6 171.9(3) . . . . ?
C26 C27 C28 C29 -0.5(4) . . . . ?
C26 C27 C30 F4 114.2(3) . . . . ?
C26 C27 C30 F5 -127.6(3) . . . . ?
C26 C27 C30 F6 -7.7(4) . . . . ?
C11 C12 C15 F3 -113.4(3) . . . . ?
C11 C12 C15 F2 128.1(3) . . . . ?
C11 C12 C15 F1 7.9(4) . . . . ?
C1 C2 C7 C6 -178.4(2) . . . . ?
C15 C12 C11 C10 -179.6(2) . . . . ?
C30 C27 C28 C29 179.9(2) . . . . ?
C30 C27 C26 C25 179.4(2) . . . . ?
